data_7001077
loop_
_publ_author_name
'Kopylovich, Maximilian N.'
'Lasri, Jamal'
'Guedes da Silva, M. F\'atima C.'
'Pombeiro, Armando J. L.'

_publ_section_title
;
 Single-pot template transformations of cyanopyridines on a PdII
 centre: syntheses of ketoimine and
 2,4-dipyridyl-1,3,5-triazapentadiene palladium(II) complexes and their
 catalytic activity for microwave-assisted Suzuki--Miyaura and Heck
 reactions
;
_journal_issue 16
_journal_name_full 'Dalton Transactions'
_journal_page_first 3074
_journal_page_last 3084
_journal_paper_doi 10.1039/b820680e
_journal_year 2009
_chemical_formula_moiety 'C24 H28 Cl2 N6 O2 Pd2'
_chemical_formula_sum 'C24 H28 Cl2 N6 O2 Pd2'
_chemical_formula_weight 716.22
_chemical_name_systematic
;
?
;
_space_group_IT_number 14
_symmetry_cell_setting monoclinic
_symmetry_space_group_name_Hall '-P 2ybc'
_symmetry_space_group_name_H-M 'P 1 21/c 1'
_atom_sites_solution_hydrogens geom
_atom_sites_solution_primary direct
_atom_sites_solution_secondary difmap
_audit_creation_method SHELXL-97
_cell_angle_alpha 90.00
_cell_angle_beta 94.612(12)
_cell_angle_gamma 90.00
_cell_formula_units_Z 4
_cell_length_a 12.032(4)
_cell_length_b 13.255(4)
_cell_length_c 16.918(6)
_cell_measurement_reflns_used 6611
_cell_measurement_temperature 150(2)
_cell_measurement_theta_max 30.46
_cell_measurement_theta_min 2.29
_cell_volume 2689.4(15)
_computing_cell_refinement 'Bruker SMART'
_computing_data_collection 'Bruker SMART'
_computing_data_reduction 'Bruker SAINT'
_computing_structure_refinement 'SHELXL-97 (Sheldrick, 1997)'
_diffrn_ambient_temperature 150(2)
_diffrn_measured_fraction_theta_full 0.998
_diffrn_measured_fraction_theta_max 0.998
_diffrn_measurement_device_type 'CCD area detector'
_diffrn_measurement_method 'phi and omega scans'
_diffrn_radiation_monochromator graphite
_diffrn_radiation_source 'fine-focus sealed tube'
_diffrn_radiation_type MoK\a
_diffrn_radiation_wavelength 0.71069
_diffrn_reflns_av_R_equivalents 0.0515
_diffrn_reflns_av_sigmaI/netI 0.0309
_diffrn_reflns_limit_h_max 17
_diffrn_reflns_limit_h_min -17
_diffrn_reflns_limit_k_max 18
_diffrn_reflns_limit_k_min -18
_diffrn_reflns_limit_l_max 24
_diffrn_reflns_limit_l_min -24
_diffrn_reflns_number 52244
_diffrn_reflns_theta_full 30.54
_diffrn_reflns_theta_max 30.54
_diffrn_reflns_theta_min 2.42
_exptl_absorpt_coefficient_mu 1.569
_exptl_absorpt_correction_T_max 0.7340
_exptl_absorpt_correction_T_min 0.6677
_exptl_absorpt_correction_type multi-scan
_exptl_absorpt_process_details sadabs
_exptl_crystal_colour WHITE
_exptl_crystal_density_diffrn 1.769
_exptl_crystal_density_method 'not measured'
_exptl_crystal_description RHOMBOHEDRON
_exptl_crystal_F_000 1424
_exptl_crystal_size_max 0.28
_exptl_crystal_size_mid 0.26
_exptl_crystal_size_min 0.21
_refine_diff_density_max 0.702
_refine_diff_density_min -0.666
_refine_diff_density_rms 0.111
_refine_ls_extinction_method none
_refine_ls_goodness_of_fit_ref 1.046
_refine_ls_hydrogen_treatment constr
_refine_ls_matrix_type full
_refine_ls_number_parameters 325
_refine_ls_number_reflns 8224
_refine_ls_number_restraints 0
_refine_ls_restrained_S_all 1.046
_refine_ls_R_factor_all 0.0330
_refine_ls_R_factor_gt 0.0243
_refine_ls_shift/su_max 0.003
_refine_ls_shift/su_mean 0.000
_refine_ls_structure_factor_coef Fsqd
_refine_ls_weighting_details 'calc w=1/[\s^2^(Fo^2^)+(0.0263P)^2^+1.3156P] where P=(Fo^2^+2Fc^2^)/3'
_refine_ls_weighting_scheme calc
_refine_ls_wR_factor_gt 0.0586
_refine_ls_wR_factor_ref 0.0639
_reflns_number_gt 7016
_reflns_number_total 8224
_reflns_threshold_expression >2sigma(I)
_cod_data_source_file b820680e.txt
_cod_data_source_block jl253=compound3a'
_cod_depositor_comments
;
The following automatic conversions were performed:
'_symmetry_cell_setting' value 'MONOCLINIC' changed to 'monoclinic'
according to '/home/saulius/struct/CIF-dictionaries/cif_core.dic'
dictionary named 'cif_core.dic' version 2.4.1 from 2010-06-29.

Automatic conversion script
Id: cif_fix_enum 1527 2010-12-29 10:47:43Z saulius 
;
_cod_original_cell_volume 2689.5(15)
_cod_original_sg_symbol_Hall -P2ybc
_cod_original_sg_symbol_H-M P21/C
_cod_database_code 7001077

loop_
_symmetry_equiv_pos_as_xyz
'x, y, z'
'-x, y+1/2, -z+1/2'
'-x, -y, -z'
'x, -y-1/2, z-1/2'

loop_
_atom_site_label
_atom_site_type_symbol
_atom_site_fract_x
_atom_site_fract_y
_atom_site_fract_z
_atom_site_U_iso_or_equiv
_atom_site_adp_type
_atom_site_occupancy
_atom_site_symmetry_multiplicity
_atom_site_calc_flag
_atom_site_refinement_flags
_atom_site_disorder_assembly
_atom_site_disorder_group
C1 C 0.48071(19) 0.12026(18) 0.98442(14) 0.0359(5) Uani 1 1 d . . .
H1 H 0.5438 0.1269 1.0216 0.043 Uiso 1 1 calc R . .
C2 C 0.3764(2) 0.1090(2) 1.01204(16) 0.0439(5) Uani 1 1 d . . .
H2 H 0.3682 0.1069 1.0674 0.053 Uiso 1 1 calc R . .
C3 C 0.2844(2) 0.1011(2) 0.95827(17) 0.0458(6) Uani 1 1 d . . .
H3 H 0.2120 0.0933 0.9760 0.055 Uiso 1 1 calc R . .
C4 C 0.29911(17) 0.10445(18) 0.87858(16) 0.0388(5) Uani 1 1 d . . .
H4 H 0.2367 0.1000 0.8406 0.047 Uiso 1 1 calc R . .
C5 C 0.40560(16) 0.11438(15) 0.85431(13) 0.0286(4) Uani 1 1 d . . .
C6 C 0.42834(16) 0.11022(15) 0.76893(12) 0.0283(4) Uani 1 1 d . . .
C7 C 0.57894(16) 0.09101(15) 0.68803(11) 0.0267(4) Uani 1 1 d . . .
C8 C 0.5241(2) 0.1184(2) 0.60821(13) 0.0430(5) Uani 1 1 d . . .
H8A H 0.5016 0.1903 0.6061 0.052 Uiso 1 1 calc R . .
H8B H 0.4579 0.0757 0.5942 0.052 Uiso 1 1 calc R . .
C9 C 0.6161(2) 0.0976(2) 0.55440(14) 0.0454(6) Uani 1 1 d . . .
H9A H 0.6545 0.1610 0.5418 0.054 Uiso 1 1 calc R . .
H9B H 0.5854 0.0661 0.5042 0.054 Uiso 1 1 calc R . .
C10 C 0.6972(2) 0.02494(19) 0.60100(12) 0.0375(5) Uani 1 1 d . . .
C11 C 0.6739(3) -0.0851(2) 0.57724(16) 0.0555(7) Uani 1 1 d . . .
H11A H 0.5952 -0.1005 0.5824 0.083 Uiso 1 1 calc R . .
H11B H 0.7208 -0.1297 0.6120 0.083 Uiso 1 1 calc R . .
H11C H 0.6910 -0.0953 0.5221 0.083 Uiso 1 1 calc R . .
C12 C 0.8182(2) 0.0527(3) 0.59372(17) 0.0615(9) Uani 1 1 d . . .
H12A H 0.8303 0.1233 0.6093 0.092 Uiso 1 1 calc R . .
H12B H 0.8361 0.0435 0.5387 0.092 Uiso 1 1 calc R . .
H12C H 0.8663 0.0091 0.6285 0.092 Uiso 1 1 calc R . .
N21 N 0.82914(14) -0.13605(13) 0.85147(10) 0.0280(3) Uani 1 1 d . . .
C22 C 0.80498(19) -0.23140(17) 0.86946(14) 0.0361(5) Uani 1 1 d . . .
H22 H 0.7383 -0.2612 0.8463 0.043 Uiso 1 1 calc R . .
C23 C 0.8755(2) -0.2875(2) 0.92125(16) 0.0447(6) Uani 1 1 d . . .
H23 H 0.8578 -0.3555 0.9328 0.054 Uiso 1 1 calc R . .
C24 C 0.9709(2) -0.2441(2) 0.95572(15) 0.0472(6) Uani 1 1 d . . .
H24 H 1.0185 -0.2809 0.9928 0.057 Uiso 1 1 calc R . .
C25 C 0.99706(19) -0.1460(2) 0.93577(14) 0.0411(5) Uani 1 1 d . . .
H25 H 1.0633 -0.1148 0.9582 0.049 Uiso 1 1 calc R . .
C26 C 0.92503(16) -0.09489(17) 0.88283(12) 0.0305(4) Uani 1 1 d . . .
C27 C 0.94848(16) 0.01173(17) 0.85882(13) 0.0316(4) Uani 1 1 d . . .
C28 C 0.86219(16) 0.15200(15) 0.79457(12) 0.0276(4) Uani 1 1 d . . .
C29 C 0.95605(19) 0.2166(2) 0.76950(17) 0.0443(6) Uani 1 1 d . . .
H29A H 0.9704 0.2041 0.7135 0.053 Uiso 1 1 calc R . .
H29B H 1.0255 0.2054 0.8038 0.053 Uiso 1 1 calc R . .
C30 C 0.9096(3) 0.3219(2) 0.7806(2) 0.0646(9) Uani 1 1 d . . .
H30A H 0.9277 0.3666 0.7365 0.078 Uiso 1 1 calc R . .
H30B H 0.9415 0.3515 0.8312 0.078 Uiso 1 1 calc R . .
C31 C 0.7839(2) 0.30964(16) 0.78151(14) 0.0357(5) Uani 1 1 d . . .
C32 C 0.7202(3) 0.3280(2) 0.70223(17) 0.0595(8) Uani 1 1 d . . .
H32A H 0.7503 0.2849 0.6620 0.089 Uiso 1 1 calc R . .
H32B H 0.7276 0.3989 0.6873 0.089 Uiso 1 1 calc R . .
H32C H 0.6413 0.3120 0.7060 0.089 Uiso 1 1 calc R . .
C33 C 0.7374(3) 0.3766(2) 0.84369(18) 0.0586(8) Uani 1 1 d . . .
H33A H 0.7787 0.3648 0.8951 0.088 Uiso 1 1 calc R . .
H33B H 0.6584 0.3607 0.8475 0.088 Uiso 1 1 calc R . .
H33C H 0.7449 0.4475 0.8286 0.088 Uiso 1 1 calc R . .
N1 N 0.49527(13) 0.12208(13) 0.90723(10) 0.0271(3) Uani 1 1 d . . .
N2 N 0.53973(13) 0.11569(13) 0.75942(10) 0.0256(3) Uani 1 1 d . . .
N23 N 0.77233(13) 0.20034(12) 0.80270(9) 0.0251(3) Uani 1 1 d . . .
N22 N 0.86728(13) 0.04877(13) 0.80686(10) 0.0272(3) Uani 1 1 d . . .
N3 N 0.66893(14) 0.04028(12) 0.68486(9) 0.0262(3) Uani 1 1 d . . .
O6 O 0.35312(13) 0.09619(13) 0.71723(10) 0.0387(4) Uani 1 1 d . . .
O27 O 1.03056(14) 0.05646(15) 0.88808(13) 0.0517(5) Uani 1 1 d . . .
Cl1 Cl 0.74320(4) 0.17058(5) 0.97581(3) 0.03582(11) Uani 1 1 d . . .
Cl2 Cl 0.58982(5) -0.15157(4) 0.75665(4) 0.04275(14) Uani 1 1 d . . .
Pd1 Pd 0.639190(11) 0.148878(11) 0.857150(8) 0.02151(4) Uani 1 1 d . . .
Pd2 Pd 0.739777(11) -0.044888(11) 0.774404(8) 0.02349(4) Uani 1 1 d . . .

loop_
_atom_site_aniso_label
_atom_site_aniso_U_11
_atom_site_aniso_U_22
_atom_site_aniso_U_33
_atom_site_aniso_U_23
_atom_site_aniso_U_13
_atom_site_aniso_U_12
C1 0.0303(10) 0.0439(12) 0.0343(11) 0.0011(9) 0.0081(8) 0.0009(9)
C2 0.0375(12) 0.0514(14) 0.0454(13) -0.0002(11) 0.0179(10) 0.0019(11)
C3 0.0270(10) 0.0514(15) 0.0617(16) -0.0056(12) 0.0199(10) -0.0030(10)
C4 0.0214(9) 0.0400(12) 0.0552(14) -0.0068(10) 0.0032(9) -0.0022(8)
C5 0.0236(9) 0.0238(9) 0.0382(11) -0.0026(8) 0.0011(8) 0.0011(7)
C6 0.0244(9) 0.0234(9) 0.0360(10) -0.0023(7) -0.0046(7) 0.0016(7)
C7 0.0301(9) 0.0270(9) 0.0219(8) -0.0009(7) -0.0052(7) -0.0011(7)
C8 0.0486(13) 0.0522(14) 0.0262(10) 0.0026(9) -0.0087(9) 0.0101(11)
C9 0.0559(15) 0.0555(15) 0.0243(10) 0.0046(10) 0.0000(10) 0.0016(12)
C10 0.0425(12) 0.0479(13) 0.0221(9) -0.0059(9) 0.0033(8) -0.0003(10)
C11 0.076(2) 0.0537(16) 0.0362(13) -0.0175(12) 0.0006(13) 0.0088(15)
C12 0.0460(15) 0.105(3) 0.0356(13) -0.0030(14) 0.0145(11) -0.0052(15)
N21 0.0236(7) 0.0312(9) 0.0292(8) -0.0006(6) 0.0018(6) 0.0050(6)
C22 0.0333(10) 0.0344(11) 0.0405(12) 0.0025(9) 0.0024(9) 0.0041(9)
C23 0.0470(13) 0.0410(13) 0.0466(14) 0.0122(10) 0.0060(11) 0.0117(11)
C24 0.0424(13) 0.0585(16) 0.0404(13) 0.0105(11) 0.0005(10) 0.0192(12)
C25 0.0283(10) 0.0554(15) 0.0383(12) 0.0000(10) -0.0049(9) 0.0099(10)
C26 0.0229(9) 0.0382(11) 0.0304(10) -0.0036(8) 0.0017(7) 0.0072(8)
C27 0.0207(8) 0.0406(11) 0.0336(10) -0.0048(8) 0.0018(7) 0.0017(8)
C28 0.0247(9) 0.0309(10) 0.0277(9) -0.0021(7) 0.0054(7) -0.0060(7)
C29 0.0301(11) 0.0486(14) 0.0559(15) 0.0011(11) 0.0153(10) -0.0121(10)
C30 0.0486(16) 0.0456(16) 0.101(3) 0.0143(16) 0.0145(16) -0.0165(13)
C31 0.0410(11) 0.0272(10) 0.0391(11) 0.0053(8) 0.0050(9) -0.0058(9)
C32 0.090(2) 0.0411(14) 0.0452(15) 0.0130(12) -0.0071(15) -0.0059(15)
C33 0.096(2) 0.0279(12) 0.0529(16) -0.0012(11) 0.0131(16) 0.0016(14)
N1 0.0202(7) 0.0294(8) 0.0320(8) -0.0003(6) 0.0043(6) 0.0015(6)
N2 0.0231(7) 0.0274(8) 0.0257(8) -0.0013(6) -0.0024(6) 0.0013(6)
N23 0.0262(7) 0.0245(8) 0.0249(8) -0.0001(6) 0.0037(6) -0.0041(6)
N22 0.0193(7) 0.0310(8) 0.0313(8) -0.0033(6) 0.0015(6) -0.0007(6)
N3 0.0296(8) 0.0279(8) 0.0206(7) -0.0023(6) -0.0005(6) -0.0017(6)
O6 0.0292(7) 0.0407(9) 0.0437(9) -0.0040(7) -0.0114(6) -0.0016(6)
O27 0.0304(8) 0.0569(11) 0.0647(12) 0.0011(9) -0.0152(8) -0.0104(8)
Cl1 0.0269(2) 0.0542(3) 0.0255(2) -0.0016(2) -0.00370(17) -0.0001(2)
Cl2 0.0332(3) 0.0335(3) 0.0590(4) 0.0069(2) -0.0116(2) -0.0094(2)
Pd1 0.01745(6) 0.02546(7) 0.02153(7) -0.00024(5) 0.00101(5) 0.00059(5)
Pd2 0.01980(7) 0.02510(7) 0.02519(7) -0.00104(5) -0.00059(5) 0.00017(5)

loop_
_atom_type_symbol
_atom_type_description
_atom_type_scat_dispersion_real
_atom_type_scat_dispersion_imag
_atom_type_scat_source
C C 0.0033 0.0016 'International Tables Vol C Tables 4.2.6.8 and 6.1.1.4'
H H 0.0000 0.0000 'International Tables Vol C Tables 4.2.6.8 and 6.1.1.4'
N N 0.0061 0.0033 'International Tables Vol C Tables 4.2.6.8 and 6.1.1.4'
O O 0.0106 0.0060 'International Tables Vol C Tables 4.2.6.8 and 6.1.1.4'
Cl Cl 0.1484 0.1585 'International Tables Vol C Tables 4.2.6.8 and 6.1.1.4'
Pd Pd -0.9988 1.0072 'International Tables Vol C Tables 4.2.6.8 and 6.1.1.4'

loop_
_geom_angle_atom_site_label_1
_geom_angle_atom_site_label_2
_geom_angle_atom_site_label_3
_geom_angle
_geom_angle_site_symmetry_1
_geom_angle_site_symmetry_3
_geom_angle_publ_flag
N1 C1 C2 121.9(2) . . ?
N1 C1 H1 119.1 . . ?
C2 C1 H1 119.1 . . ?
C3 C2 C1 119.2(2) . . ?
C3 C2 H2 120.4 . . ?
C1 C2 H2 120.4 . . ?
C4 C3 C2 119.0(2) . . ?
C4 C3 H3 120.5 . . ?
C2 C3 H3 120.5 . . ?
C3 C4 C5 119.3(2) . . ?
C3 C4 H4 120.3 . . ?
C5 C4 H4 120.3 . . ?
N1 C5 C4 121.4(2) . . ?
N1 C5 C6 116.48(17) . . ?
C4 C5 C6 122.02(19) . . ?
O6 C6 N2 127.0(2) . . ?
O6 C6 C5 121.05(19) . . ?
N2 C6 C5 111.74(16) . . ?
N3 C7 N2 120.98(17) . . ?
N3 C7 C8 113.74(18) . . ?
N2 C7 C8 125.28(19) . . ?
C7 C8 C9 101.94(19) . . ?
C7 C8 H8A 111.4 . . ?
C9 C8 H8A 111.4 . . ?
C7 C8 H8B 111.4 . . ?
C9 C8 H8B 111.4 . . ?
H8A C8 H8B 109.2 . . ?
C8 C9 C10 105.65(19) . . ?
C8 C9 H9A 110.6 . . ?
C10 C9 H9A 110.6 . . ?
C8 C9 H9B 110.6 . . ?
C10 C9 H9B 110.6 . . ?
H9A C9 H9B 108.7 . . ?
N3 C10 C12 109.67(19) . . ?
N3 C10 C11 109.1(2) . . ?
C12 C10 C11 111.4(2) . . ?
N3 C10 C9 102.51(18) . . ?
C12 C10 C9 112.3(2) . . ?
C11 C10 C9 111.4(2) . . ?
C10 C11 H11A 109.5 . . ?
C10 C11 H11B 109.5 . . ?
H11A C11 H11B 109.5 . . ?
C10 C11 H11C 109.5 . . ?
H11A C11 H11C 109.5 . . ?
H11B C11 H11C 109.5 . . ?
C10 C12 H12A 109.5 . . ?
C10 C12 H12B 109.5 . . ?
H12A C12 H12B 109.5 . . ?
C10 C12 H12C 109.5 . . ?
H12A C12 H12C 109.5 . . ?
H12B C12 H12C 109.5 . . ?
C22 N21 C26 119.23(18) . . ?
C22 N21 Pd2 126.68(15) . . ?
C26 N21 Pd2 113.98(14) . . ?
N21 C22 C23 121.2(2) . . ?
N21 C22 H22 119.4 . . ?
C23 C22 H22 119.4 . . ?
C24 C23 C22 119.6(2) . . ?
C24 C23 H23 120.2 . . ?
C22 C23 H23 120.2 . . ?
C23 C24 C25 119.2(2) . . ?
C23 C24 H24 120.4 . . ?
C25 C24 H24 120.4 . . ?
C26 C25 C24 118.6(2) . . ?
C26 C25 H25 120.7 . . ?
C24 C25 H25 120.7 . . ?
N21 C26 C25 122.2(2) . . ?
N21 C26 C27 116.61(17) . . ?
C25 C26 C27 121.2(2) . . ?
O27 C27 N22 127.2(2) . . ?
O27 C27 C26 120.6(2) . . ?
N22 C27 C26 112.04(17) . . ?
N23 C28 N22 120.57(17) . . ?
N23 C28 C29 114.01(19) . . ?
N22 C28 C29 125.41(19) . . ?
C28 C29 C30 101.30(19) . . ?
C28 C29 H29A 111.5 . . ?
C30 C29 H29A 111.5 . . ?
C28 C29 H29B 111.5 . . ?
C30 C29 H29B 111.5 . . ?
H29A C29 H29B 109.3 . . ?
C29 C30 C31 106.2(2) . . ?
C29 C30 H30A 110.5 . . ?
C31 C30 H30A 110.5 . . ?
C29 C30 H30B 110.5 . . ?
C31 C30 H30B 110.5 . . ?
H30A C30 H30B 108.7 . . ?
N23 C31 C32 108.49(19) . . ?
N23 C31 C33 110.62(19) . . ?
C32 C31 C33 109.4(2) . . ?
N23 C31 C30 102.52(19) . . ?
C32 C31 C30 114.1(2) . . ?
C33 C31 C30 111.5(2) . . ?
C31 C32 H32A 109.5 . . ?
C31 C32 H32B 109.5 . . ?
H32A C32 H32B 109.5 . . ?
C31 C32 H32C 109.5 . . ?
H32A C32 H32C 109.5 . . ?
H32B C32 H32C 109.5 . . ?
C31 C33 H33A 109.5 . . ?
C31 C33 H33B 109.5 . . ?
H33A C33 H33B 109.5 . . ?
C31 C33 H33C 109.5 . . ?
H33A C33 H33C 109.5 . . ?
H33B C33 H33C 109.5 . . ?
C1 N1 C5 119.21(18) . . ?
C1 N1 Pd1 126.83(15) . . ?
C5 N1 Pd1 113.69(14) . . ?
C6 N2 C7 120.13(16) . . ?
C6 N2 Pd1 116.10(13) . . ?
C7 N2 Pd1 123.53(13) . . ?
C28 N23 C31 111.32(17) . . ?
C28 N23 Pd1 126.02(14) . . ?
C31 N23 Pd1 121.63(13) . . ?
C27 N22 C28 118.50(17) . . ?
C27 N22 Pd2 116.60(14) . . ?
C28 N22 Pd2 122.98(13) . . ?
C7 N3 C10 111.60(17) . . ?
C7 N3 Pd2 124.70(14) . . ?
C10 N3 Pd2 121.28(14) . . ?
N2 Pd1 N1 80.37(7) . . ?
N2 Pd1 N23 98.03(7) . . ?
N1 Pd1 N23 169.88(7) . . ?
N2 Pd1 Cl1 173.13(5) . . ?
N1 Pd1 Cl1 94.63(6) . . ?
N23 Pd1 Cl1 87.71(5) . . ?
N2 Pd1 Pd2 71.73(5) . . ?
N1 Pd1 Pd2 114.11(5) . . ?
N23 Pd1 Pd2 74.44(5) . . ?
Cl1 Pd1 Pd2 106.47(2) . . ?
N22 Pd2 N3 97.24(7) . . ?
N22 Pd2 N21 80.72(7) . . ?
N3 Pd2 N21 170.68(7) . . ?
N22 Pd2 Cl2 171.64(5) . . ?
N3 Pd2 Cl2 88.07(5) . . ?
N21 Pd2 Cl2 95.05(6) . . ?
N22 Pd2 Pd1 72.16(5) . . ?
N3 Pd2 Pd1 74.27(5) . . ?
N21 Pd2 Pd1 113.37(5) . . ?
Cl2 Pd2 Pd1 103.32(3) . . ?

loop_
_geom_bond_atom_site_label_1
_geom_bond_atom_site_label_2
_geom_bond_distance
_geom_bond_site_symmetry_2
_geom_bond_publ_flag
C1 N1 1.332(3) . ?
C1 C2 1.382(3) . ?
C1 H1 0.9500 . ?
C2 C3 1.379(4) . ?
C2 H2 0.9500 . ?
C3 C4 1.374(4) . ?
C3 H3 0.9500 . ?
C4 C5 1.383(3) . ?
C4 H4 0.9500 . ?
C5 N1 1.349(3) . ?
C5 C6 1.493(3) . ?
C6 O6 1.221(2) . ?
C6 N2 1.365(3) . ?
C7 N3 1.279(3) . ?
C7 N2 1.371(3) . ?
C7 C8 1.499(3) . ?
C8 C9 1.514(4) . ?
C8 H8A 0.9900 . ?
C8 H8B 0.9900 . ?
C9 C10 1.542(3) . ?
C9 H9A 0.9900 . ?
C9 H9B 0.9900 . ?
C10 N3 1.499(3) . ?
C10 C12 1.516(4) . ?
C10 C11 1.532(4) . ?
C11 H11A 0.9800 . ?
C11 H11B 0.9800 . ?
C11 H11C 0.9800 . ?
C12 H12A 0.9800 . ?
C12 H12B 0.9800 . ?
C12 H12C 0.9800 . ?
N21 C22 1.337(3) . ?
N21 C26 1.346(3) . ?
N21 Pd2 2.0225(17) . ?
C22 C23 1.386(3) . ?
C22 H22 0.9500 . ?
C23 C24 1.372(4) . ?
C23 H23 0.9500 . ?
C24 C25 1.386(4) . ?
C24 H24 0.9500 . ?
C25 C26 1.374(3) . ?
C25 H25 0.9500 . ?
C26 C27 1.503(3) . ?
C27 O27 1.222(3) . ?
C27 N22 1.353(3) . ?
C28 N23 1.274(3) . ?
C28 N22 1.385(3) . ?
C28 C29 1.505(3) . ?
C29 C30 1.521(4) . ?
C29 H29A 0.9900 . ?
C29 H29B 0.9900 . ?
C30 C31 1.523(4) . ?
C30 H30A 0.9900 . ?
C30 H30B 0.9900 . ?
C31 N23 1.502(3) . ?
C31 C32 1.510(4) . ?
C31 C33 1.517(4) . ?
C32 H32A 0.9800 . ?
C32 H32B 0.9800 . ?
C32 H32C 0.9800 . ?
C33 H33A 0.9800 . ?
C33 H33B 0.9800 . ?
C33 H33C 0.9800 . ?
N1 Pd1 2.0196(17) . ?
N2 Pd1 2.0103(17) . ?
N23 Pd1 2.0292(17) . ?
N22 Pd2 2.0152(17) . ?
N3 Pd2 2.0219(17) . ?
Cl1 Pd1 2.2967(9) . ?
Cl2 Pd2 2.2931(8) . ?
Pd1 Pd2 3.2084(8) . ?
